data_7008836
loop_
_publ_author_name
'Baber, R. Angharad'
'Charmant, Jonathan P. H.'
'Cook, Alistair J. R.'
'Farthing, Natalie E.'
'Haddow, Mairi F.'
'Norman, Nicholas C.'
'Orpen, A. Guy'
'Russell, Christopher A.'
'Slattery, John M.'

_publ_section_title
;
 Primary amido substituted diborane4 compounds and imidodiborate4
 anions.
;
_journal_issue 19
_journal_name_full 'Dalton transactions (Cambridge, England : 2003)'
_journal_page_first 3137
_journal_page_last 3139
_journal_paper_doi 10.1039/b509653g
_journal_year 2005
_chemical_formula_moiety 'C48 H68 B2 Li4 N4 O6'
_chemical_formula_sum 'C48 H68 B2 Li4 N4 O6'
_chemical_formula_weight 846.44
_space_group_IT_number 61
_symmetry_cell_setting orthorhombic
_symmetry_space_group_name_Hall '-P 2ac 2ab'
_symmetry_space_group_name_H-M 'P b c a'
_atom_sites_solution_hydrogens geom
_atom_sites_solution_primary direct
_atom_sites_solution_secondary difmap
_audit_creation_method SHELXL-97
_cell_angle_alpha 90.00
_cell_angle_beta 90.00
_cell_angle_gamma 90.00
_cell_formula_units_Z 4
_cell_length_a 17.9789(8)
_cell_length_b 13.8833(6)
_cell_length_c 19.6293(9)
_cell_measurement_reflns_used 157
_cell_measurement_temperature 173(2)
_cell_volume 4899.6(4)
_computing_cell_refinement 'Bruker SMART'
_computing_data_collection 'Bruker SMART'
_computing_data_reduction 'Bruker SAINT'
_computing_molecular_graphics 'Bruker SHELXTL'
_computing_publication_material 'Bruker SHELXTL'
_computing_structure_refinement 'SHELXL-97 (Sheldrick, 1997)'
_computing_structure_solution 'SHELXS-97 (Sheldrick, 1990)'
_diffrn_ambient_temperature 173(2)
_diffrn_detector_area_resol_mean 8.2
_diffrn_measured_fraction_theta_full 1.000
_diffrn_measured_fraction_theta_max 1.000
_diffrn_measurement_device_type 'CCD Area Detector'
_diffrn_measurement_method 'Frames, each covering 0.3 \% in \w'
_diffrn_radiation_monochromator graphite
_diffrn_radiation_source 'fine-focus sealed tube'
_diffrn_radiation_type MoK\a
_diffrn_radiation_wavelength 0.71073
_diffrn_reflns_av_R_equivalents 0.0607
_diffrn_reflns_av_sigmaI/netI 0.0454
_diffrn_reflns_limit_h_max 23
_diffrn_reflns_limit_h_min -23
_diffrn_reflns_limit_k_max 18
_diffrn_reflns_limit_k_min -18
_diffrn_reflns_limit_l_max 25
_diffrn_reflns_limit_l_min -14
_diffrn_reflns_number 30851
_diffrn_reflns_theta_full 27.50
_diffrn_reflns_theta_max 27.50
_diffrn_reflns_theta_min 2.07
_diffrn_standards_decay_% 0
_exptl_absorpt_coefficient_mu 0.073
_exptl_absorpt_correction_T_max 0.990
_exptl_absorpt_correction_T_min 0.840
_exptl_absorpt_correction_type multi-scan
_exptl_absorpt_process_details 'SADABS (Sheldrick, 2003)'
_exptl_crystal_colour colourless
_exptl_crystal_density_diffrn 1.147
_exptl_crystal_density_method none
_exptl_crystal_description block
_exptl_crystal_F_000 1816
_exptl_crystal_size_max 0.25
_exptl_crystal_size_mid 0.20
_exptl_crystal_size_min 0.20
_refine_diff_density_max 0.211
_refine_diff_density_min -0.209
_refine_diff_density_rms 0.034
_refine_ls_extinction_method none
_refine_ls_goodness_of_fit_ref 0.983
_refine_ls_hydrogen_treatment constr
_refine_ls_matrix_type full
_refine_ls_number_parameters 427
_refine_ls_number_reflns 5620
_refine_ls_number_restraints 217
_refine_ls_restrained_S_all 0.983
_refine_ls_R_factor_all 0.0976
_refine_ls_R_factor_gt 0.0521
_refine_ls_shift/su_max 0.000
_refine_ls_shift/su_mean 0.000
_refine_ls_structure_factor_coef Fsqd
_refine_ls_weighting_details 'calc w=1/[\s^2^(Fo^2^)+(0.0646P)^2^+1.0443P] where P=(Fo^2^+2Fc^2^)/3'
_refine_ls_weighting_scheme calc
_refine_ls_wR_factor_gt 0.1184
_refine_ls_wR_factor_ref 0.1411
_reflns_number_gt 3436
_reflns_number_total 5620
_reflns_threshold_expression >2\s(I)
_cod_data_source_file b509653g.txt
_cod_data_source_block 6
_cod_depositor_comments
;
The following automatic conversions were performed:
'_symmetry_cell_setting' value 'Orthorhombic' changed to 'orthorhombic'
according to '/home/saulius/struct/CIF-dictionaries/cif_core.dic'
dictionary named 'cif_core.dic' version 2.4.1 from 2010-06-29.

Automatic conversion script
Id: cif_fix_enum 1527 2010-12-29 10:47:43Z saulius 
;
_cod_database_code 7008836

loop_
_symmetry_equiv_pos_as_xyz
'x, y, z'
'-x+1/2, -y, z+1/2'
'-x, y+1/2, -z+1/2'
'x+1/2, -y+1/2, -z'
'-x, -y, -z'
'x-1/2, y, -z-1/2'
'x, -y-1/2, z-1/2'
'-x-1/2, y-1/2, z'

loop_
_atom_site_label
_atom_site_type_symbol
_atom_site_fract_x
_atom_site_fract_y
_atom_site_fract_z
_atom_site_U_iso_or_equiv
_atom_site_adp_type
_atom_site_occupancy
_atom_site_symmetry_multiplicity
_atom_site_calc_flag
_atom_site_refinement_flags
_atom_site_disorder_assembly
_atom_site_disorder_group
B1 B -0.00914(11) 0.54572(13) -0.03070(9) 0.0348(4) Uani 1 1 d . . .
C100 C 0.09223(9) 0.43369(12) 0.13502(8) 0.0343(4) Uani 1 1 d . . .
C101 C 0.12236(10) 0.34171(12) 0.12227(9) 0.0417(4) Uani 1 1 d . . .
H101 H 0.1132 0.3116 0.0796 0.050 Uiso 1 1 calc R . .
C102 C 0.16497(11) 0.29415(14) 0.17035(11) 0.0502(5) Uani 1 1 d . . .
H102 H 0.1847 0.2324 0.1599 0.060 Uiso 1 1 calc R . .
C103 C 0.17942(10) 0.33466(14) 0.23334(10) 0.0497(5) Uani 1 1 d . . .
H103 H 0.2088 0.3016 0.2661 0.060 Uiso 1 1 calc R . .
C104 C 0.15020(9) 0.42417(14) 0.24746(9) 0.0452(4) Uani 1 1 d . . .
H104 H 0.1594 0.4530 0.2905 0.054 Uiso 1 1 calc R . .
C105 C 0.10776(9) 0.47254(12) 0.19983(8) 0.0390(4) Uani 1 1 d . . .
H105 H 0.0884 0.5342 0.2111 0.047 Uiso 1 1 calc R . .
C106 C 0.03339(8) 0.71791(11) -0.05443(8) 0.0326(4) Uani 1 1 d . . .
C107 C 0.02580(9) 0.81074(12) -0.02749(9) 0.0376(4) Uani 1 1 d . . .
H107 H 0.0116 0.8178 0.0189 0.045 Uiso 1 1 calc R . .
C108 C 0.03824(10) 0.89246(13) -0.06608(10) 0.0458(5) Uani 1 1 d . . .
H108 H 0.0319 0.9541 -0.0459 0.055 Uiso 1 1 calc R . .
C109 C 0.05956(11) 0.88587(13) -0.13289(10) 0.0500(5) Uani 1 1 d . . .
H109 H 0.0682 0.9422 -0.1592 0.060 Uiso 1 1 calc R . .
C110 C 0.06812(13) 0.79567(14) -0.16089(10) 0.0567(5) Uani 1 1 d . . .
H110 H 0.0831 0.7897 -0.2071 0.068 Uiso 1 1 calc R . .
C111 C 0.05518(12) 0.71339(13) -0.12275(10) 0.0499(5) Uani 1 1 d . . .
H111 H 0.0613 0.6522 -0.1436 0.060 Uiso 1 1 calc R . .
Li1 Li 0.10908(16) 0.5688(2) 0.02355(16) 0.0468(7) Uani 1 1 d . . .
Li2 Li 0.00145(16) 0.6206(2) 0.08934(14) 0.0389(7) Uani 1 1 d . . .
N1 N 0.05382(8) 0.48719(9) 0.08707(7) 0.0363(3) Uani 1 1 d . . .
N2 N 0.02312(8) 0.63773(9) -0.01337(7) 0.0357(3) Uani 1 1 d . A .
O1 O 0.2127(5) 0.5920(5) 0.0246(5) 0.0450(16) Uani 0.51(2) 1 d PDU A 1
C10 C 0.2554(5) 0.6653(6) -0.0081(5) 0.0529(19) Uani 0.51(2) 1 d PDU A 1
H10A H 0.2580 0.7238 0.0206 0.064 Uiso 0.51(2) 1 calc PR A 1
H10B H 0.2335 0.6825 -0.0527 0.064 Uiso 0.51(2) 1 calc PR A 1
C11 C 0.3322(5) 0.6207(11) -0.0170(6) 0.067(3) Uani 0.51(2) 1 d PDU A 1
H11A H 0.3366 0.5887 -0.0619 0.080 Uiso 0.51(2) 1 calc PR A 1
H11B H 0.3715 0.6703 -0.0130 0.080 Uiso 0.51(2) 1 calc PR A 1
C12 C 0.3375(6) 0.5491(12) 0.0396(8) 0.098(4) Uani 0.51(2) 1 d PDU A 1
H12A H 0.3559 0.4866 0.0221 0.118 Uiso 0.51(2) 1 calc PR A 1
H12B H 0.3723 0.5723 0.0751 0.118 Uiso 0.51(2) 1 calc PR A 1
C13 C 0.2619(7) 0.5381(8) 0.0680(7) 0.061(2) Uani 0.51(2) 1 d PDU A 1
H13A H 0.2474 0.4693 0.0688 0.073 Uiso 0.51(2) 1 calc PR A 1
H13B H 0.2600 0.5634 0.1152 0.073 Uiso 0.51(2) 1 calc PR A 1
O1' O 0.2109(6) 0.5862(8) 0.0125(8) 0.100(4) Uani 0.49(2) 1 d PDU A 2
C10' C 0.2464(7) 0.6646(9) -0.0233(9) 0.114(5) Uani 0.49(2) 1 d PDU A 2
H10C H 0.2402 0.7260 0.0018 0.137 Uiso 0.49(2) 1 calc PR A 2
H10D H 0.2253 0.6721 -0.0696 0.137 Uiso 0.49(2) 1 calc PR A 2
C11' C 0.3258(7) 0.6368(14) -0.0267(9) 0.105(5) Uani 0.49(2) 1 d PDU A 2
H11C H 0.3582 0.6945 -0.0278 0.126 Uiso 0.49(2) 1 calc PR A 2
H11D H 0.3358 0.5972 -0.0676 0.126 Uiso 0.49(2) 1 calc PR A 2
C12' C 0.3388(7) 0.5783(11) 0.0388(8) 0.093(4) Uani 0.49(2) 1 d PDU A 2
H12C H 0.3799 0.5315 0.0332 0.112 Uiso 0.49(2) 1 calc PR A 2
H12D H 0.3494 0.6206 0.0782 0.112 Uiso 0.49(2) 1 calc PR A 2
C13' C 0.2663(7) 0.5292(10) 0.0462(10) 0.090(4) Uani 0.49(2) 1 d PDU A 2
H13C H 0.2686 0.4643 0.0256 0.108 Uiso 0.49(2) 1 calc PR A 2
H13D H 0.2537 0.5222 0.0951 0.108 Uiso 0.49(2) 1 calc PR A 2
O2 O 0.0437(6) 0.7231(8) 0.1525(11) 0.0372(16) Uani 0.641(10) 1 d PDU B 1
C20 C 0.1195(5) 0.7517(5) 0.1415(6) 0.0474(19) Uani 0.641(10) 1 d PDU B 1
H20A H 0.1296 0.7594 0.0922 0.057 Uiso 0.641(10) 1 calc PR B 1
H20B H 0.1541 0.7030 0.1602 0.057 Uiso 0.641(10) 1 calc PR B 1
C21 C 0.1285(2) 0.8461(3) 0.1778(3) 0.0548(14) Uani 0.641(10) 1 d PDU B 1
H21A H 0.1674 0.8864 0.1563 0.066 Uiso 0.641(10) 1 calc PR B 1
H21B H 0.1409 0.8365 0.2265 0.066 Uiso 0.641(10) 1 calc PR B 1
C22 C 0.0518(4) 0.8904(5) 0.1693(4) 0.0550(16) Uani 0.641(10) 1 d PDU B 1
H22A H 0.0416 0.9383 0.2054 0.066 Uiso 0.641(10) 1 calc PR B 1
H22B H 0.0468 0.9218 0.1242 0.066 Uiso 0.641(10) 1 calc PR B 1
C23 C 0.0007(5) 0.8050(6) 0.1752(8) 0.0432(17) Uani 0.641(10) 1 d PDU B 1
H23A H -0.0156 0.7961 0.2230 0.052 Uiso 0.641(10) 1 calc PR B 1
H23B H -0.0439 0.8137 0.1462 0.052 Uiso 0.641(10) 1 calc PR B 1
O2' O 0.0502(13) 0.7228(16) 0.142(2) 0.046(5) Uani 0.359(10) 1 d PDU B 2
C20' C 0.1295(12) 0.7438(9) 0.1409(14) 0.071(5) Uani 0.359(10) 1 d PDU B 2
H20C H 0.1537 0.7131 0.1011 0.085 Uiso 0.359(10) 1 calc PR B 2
H20D H 0.1543 0.7216 0.1831 0.085 Uiso 0.359(10) 1 calc PR B 2
C21' C 0.1318(4) 0.8522(6) 0.1352(6) 0.071(3) Uani 0.359(10) 1 d PDU B 2
H21C H 0.1197 0.8740 0.0885 0.085 Uiso 0.359(10) 1 calc PR B 2
H21D H 0.1809 0.8781 0.1487 0.085 Uiso 0.359(10) 1 calc PR B 2
C22' C 0.0715(8) 0.8810(10) 0.1856(7) 0.067(3) Uani 0.359(10) 1 d PDU B 2
H22C H 0.0892 0.8763 0.2332 0.081 Uiso 0.359(10) 1 calc PR B 2
H22D H 0.0532 0.9471 0.1768 0.081 Uiso 0.359(10) 1 calc PR B 2
C23' C 0.0128(9) 0.8066(14) 0.1703(13) 0.052(4) Uani 0.359(10) 1 d PDU B 2
H23C H -0.0142 0.7890 0.2125 0.063 Uiso 0.359(10) 1 calc PR B 2
H23D H -0.0235 0.8323 0.1370 0.063 Uiso 0.359(10) 1 calc PR B 2
O3 O -0.1012(6) 0.6304(15) 0.1323(7) 0.0421(19) Uani 0.534(13) 1 d PDU C 1
C30 C -0.1057(7) 0.5824(14) 0.1979(5) 0.060(3) Uani 0.534(13) 1 d PDU C 1
H30A H -0.0858 0.6241 0.2345 0.071 Uiso 0.534(13) 1 calc PR C 1
H30B H -0.0775 0.5212 0.1974 0.071 Uiso 0.534(13) 1 calc PR C 1
C31 C -0.1870(6) 0.5643(8) 0.2078(4) 0.058(2) Uani 0.534(13) 1 d PDU C 1
H31A H -0.2124 0.6214 0.2270 0.069 Uiso 0.534(13) 1 calc PR C 1
H31B H -0.1957 0.5082 0.2379 0.069 Uiso 0.534(13) 1 calc PR C 1
C32 C -0.2123(5) 0.5442(9) 0.1354(3) 0.085(3) Uani 0.534(13) 1 d PDU C 1
H32A H -0.2074 0.4749 0.1243 0.102 Uiso 0.534(13) 1 calc PR C 1
H32B H -0.2647 0.5639 0.1288 0.102 Uiso 0.534(13) 1 calc PR C 1
C33 C -0.1645(5) 0.5999(10) 0.0952(4) 0.083(3) Uani 0.534(13) 1 d PDU C 1
H33A H -0.1917 0.6570 0.0781 0.099 Uiso 0.534(13) 1 calc PR C 1
H33B H -0.1483 0.5616 0.0553 0.099 Uiso 0.534(13) 1 calc PR C 1
O3' O -0.0955(8) 0.6171(18) 0.1258(8) 0.052(4) Uani 0.466(13) 1 d PDU C 2
C30' C -0.1054(7) 0.5902(18) 0.1957(7) 0.069(4) Uani 0.466(13) 1 d PDU C 2
H30C H -0.0987 0.6469 0.2257 0.082 Uiso 0.466(13) 1 calc PR C 2
H30D H -0.0686 0.5405 0.2088 0.082 Uiso 0.466(13) 1 calc PR C 2
C31' C -0.1831(7) 0.5513(12) 0.2026(6) 0.111(5) Uani 0.466(13) 1 d PDU C 2
H31C H -0.1836 0.4801 0.1992 0.133 Uiso 0.466(13) 1 calc PR C 2
H31D H -0.2057 0.5707 0.2465 0.133 Uiso 0.466(13) 1 calc PR C 2
C32' C -0.2230(4) 0.5965(8) 0.1437(5) 0.071(2) Uani 0.466(13) 1 d PDU C 2
H32C H -0.2534 0.5479 0.1195 0.085 Uiso 0.466(13) 1 calc PR C 2
H32D H -0.2562 0.6487 0.1597 0.085 Uiso 0.466(13) 1 calc PR C 2
C33' C -0.1663(6) 0.6347(11) 0.0990(7) 0.102(5) Uani 0.466(13) 1 d PDU C 2
H33C H -0.1706 0.6043 0.0536 0.123 Uiso 0.466(13) 1 calc PR C 2
H33D H -0.1736 0.7049 0.0935 0.123 Uiso 0.466(13) 1 calc PR C 2

loop_
_atom_site_aniso_label
_atom_site_aniso_U_11
_atom_site_aniso_U_22
_atom_site_aniso_U_33
_atom_site_aniso_U_23
_atom_site_aniso_U_13
_atom_site_aniso_U_12
B1 0.0392(10) 0.0332(10) 0.0320(10) -0.0012(8) 0.0029(8) -0.0026(8)
C100 0.0341(8) 0.0334(9) 0.0353(9) 0.0031(7) 0.0018(7) -0.0060(7)
C101 0.0451(10) 0.0392(9) 0.0408(10) -0.0033(8) -0.0024(8) -0.0004(8)
C102 0.0500(11) 0.0428(10) 0.0580(13) -0.0005(9) -0.0044(9) 0.0081(9)
C103 0.0440(10) 0.0570(12) 0.0480(12) 0.0085(9) -0.0086(9) 0.0033(9)
C104 0.0408(10) 0.0560(12) 0.0388(10) -0.0008(9) -0.0055(8) -0.0027(9)
C105 0.0397(10) 0.0398(9) 0.0375(10) -0.0026(8) -0.0032(7) -0.0026(7)
C106 0.0308(8) 0.0342(9) 0.0328(9) 0.0005(7) -0.0024(7) -0.0051(7)
C107 0.0430(9) 0.0358(9) 0.0340(9) -0.0002(7) 0.0011(7) -0.0009(8)
C108 0.0552(11) 0.0326(9) 0.0496(11) 0.0000(8) 0.0005(9) -0.0016(8)
C109 0.0628(12) 0.0395(10) 0.0479(11) 0.0108(9) 0.0036(9) -0.0085(9)
C110 0.0813(15) 0.0525(12) 0.0362(11) 0.0039(9) 0.0135(10) -0.0127(11)
C111 0.0743(14) 0.0365(10) 0.0388(11) -0.0052(8) 0.0109(9) -0.0079(9)
Li1 0.0388(16) 0.0472(17) 0.0544(19) 0.0064(15) 0.0011(13) -0.0039(14)
Li2 0.0429(16) 0.0361(15) 0.0377(16) 0.0011(12) -0.0003(12) -0.0028(12)
N1 0.0435(8) 0.0324(7) 0.0331(8) 0.0017(6) -0.0037(6) -0.0030(6)
N2 0.0416(8) 0.0324(7) 0.0332(8) 0.0021(6) -0.0011(6) -0.0056(6)
O1 0.033(3) 0.044(3) 0.058(3) 0.001(2) 0.0012(17) -0.005(2)
C10 0.043(4) 0.055(3) 0.061(4) 0.006(3) -0.004(3) -0.005(3)
C11 0.034(3) 0.113(8) 0.053(4) -0.008(4) 0.004(3) 0.001(4)
C12 0.060(5) 0.107(8) 0.128(9) 0.040(7) 0.026(5) 0.034(5)
C13 0.047(4) 0.065(4) 0.071(5) 0.012(3) -0.014(3) 0.000(3)
O1' 0.047(4) 0.116(7) 0.137(8) 0.057(5) 0.004(4) -0.006(4)
C10' 0.061(5) 0.140(8) 0.141(10) 0.060(7) 0.016(6) -0.041(5)
C11' 0.085(7) 0.092(7) 0.139(11) -0.026(6) 0.037(7) -0.037(6)
C12' 0.055(4) 0.091(7) 0.134(10) -0.046(6) -0.002(5) -0.004(4)
C13' 0.045(4) 0.129(8) 0.096(10) 0.024(6) 0.002(5) 0.008(4)
O2 0.035(3) 0.038(2) 0.039(4) -0.014(2) 0.005(3) -0.0026(18)
C20 0.033(3) 0.049(3) 0.060(4) -0.013(3) 0.006(3) 0.001(2)
C21 0.049(2) 0.046(2) 0.069(3) 0.004(2) -0.008(2) -0.0115(16)
C22 0.061(3) 0.039(2) 0.065(3) -0.007(2) -0.010(3) 0.006(2)
C23 0.041(3) 0.036(3) 0.053(4) -0.008(2) 0.002(2) 0.010(2)
O2' 0.043(5) 0.046(4) 0.048(11) -0.007(3) 0.011(4) 0.000(3)
C20' 0.036(6) 0.079(7) 0.099(11) -0.013(7) 0.003(6) -0.018(6)
C21' 0.066(4) 0.090(5) 0.056(5) 0.018(4) -0.015(4) -0.037(4)
C22' 0.086(9) 0.036(4) 0.080(7) 0.003(4) -0.026(5) -0.010(5)
C23' 0.045(6) 0.073(9) 0.038(6) -0.014(5) -0.003(5) 0.002(5)
O3 0.036(3) 0.045(3) 0.044(4) -0.002(2) 0.008(2) -0.002(2)
C30 0.071(6) 0.078(7) 0.030(4) 0.009(4) 0.000(4) -0.003(6)
C31 0.067(5) 0.064(4) 0.042(3) -0.001(3) 0.011(3) -0.014(3)
C32 0.085(5) 0.107(6) 0.063(4) 0.008(4) -0.013(3) -0.053(5)
C33 0.048(4) 0.161(10) 0.039(3) 0.031(4) -0.007(2) -0.032(5)
O3' 0.049(4) 0.067(9) 0.039(4) 0.012(5) 0.004(3) 0.000(4)
C30' 0.045(6) 0.093(10) 0.068(7) 0.028(7) 0.006(5) -0.014(7)
C31' 0.058(7) 0.152(12) 0.122(10) 0.072(8) -0.003(6) -0.032(7)
C32' 0.042(3) 0.072(5) 0.099(5) -0.001(4) 0.000(3) -0.017(3)
C33' 0.054(5) 0.119(8) 0.135(8) 0.073(7) -0.018(4) 0.011(5)

loop_
_atom_type_symbol
_atom_type_description
_atom_type_scat_dispersion_real
_atom_type_scat_dispersion_imag
_atom_type_scat_source
C C 0.0033 0.0016 'International Tables Vol C Tables 4.2.6.8 and 6.1.1.4'
H H 0.0000 0.0000 'International Tables Vol C Tables 4.2.6.8 and 6.1.1.4'
Li Li -0.0003 0.0001 'International Tables Vol C Tables 4.2.6.8 and 6.1.1.4'
B B 0.0013 0.0007 'International Tables Vol C Tables 4.2.6.8 and 6.1.1.4'
N N 0.0061 0.0033 'International Tables Vol C Tables 4.2.6.8 and 6.1.1.4'
O O 0.0106 0.0060 'International Tables Vol C Tables 4.2.6.8 and 6.1.1.4'

loop_
_geom_angle_atom_site_label_1
_geom_angle_atom_site_label_2
_geom_angle_atom_site_label_3
_geom_angle
_geom_angle_site_symmetry_1
_geom_angle_site_symmetry_3
_geom_angle_publ_flag
N1 B1 N2 133.25(16) 5_565 . ?
N1 B1 B1 113.34(17) 5_565 5_565 ?
N2 B1 B1 113.41(17) . 5_565 ?
N1 B1 Li1 151.25(15) 5_565 . ?
N2 B1 Li1 54.64(11) . . ?
B1 B1 Li1 68.37(14) 5_565 . ?
N1 B1 Li1 54.45(11) 5_565 5_565 ?
N2 B1 Li1 150.69(15) . 5_565 ?
B1 B1 Li1 68.09(13) 5_565 5_565 ?
Li1 B1 Li1 136.46(10) . 5_565 ?
N1 B1 Li2 150.34(14) 5_565 . ?
N2 B1 Li2 53.08(10) . . ?
B1 B1 Li2 69.87(13) 5_565 . ?
Li1 B1 Li2 58.39(11) . . ?
Li1 B1 Li2 105.55(12) 5_565 . ?
N1 B1 Li2 53.46(10) 5_565 5_565 ?
N2 B1 Li2 150.96(14) . 5_565 ?
B1 B1 Li2 69.79(13) 5_565 5_565 ?
Li1 B1 Li2 105.65(12) . 5_565 ?
Li1 B1 Li2 58.32(11) 5_565 5_565 ?
Li2 B1 Li2 139.66(9) . 5_565 ?
N1 C100 C101 123.87(15) . . ?
N1 C100 C105 120.49(15) . . ?
C101 C100 C105 115.52(15) . . ?
C102 C101 C100 121.60(17) . . ?
C102 C101 H101 119.2 . . ?
C100 C101 H101 119.2 . . ?
C103 C102 C101 121.33(18) . . ?
C103 C102 H102 119.3 . . ?
C101 C102 H102 119.3 . . ?
C104 C103 C102 118.37(18) . . ?
C104 C103 H103 120.8 . . ?
C102 C103 H103 120.8 . . ?
C103 C104 C105 120.88(17) . . ?
C103 C104 H104 119.6 . . ?
C105 C104 H104 119.6 . . ?
C104 C105 C100 122.29(16) . . ?
C104 C105 H105 118.9 . . ?
C100 C105 H105 118.9 . . ?
N2 C106 C111 123.96(15) . . ?
N2 C106 C107 120.44(15) . . ?
C111 C106 C107 115.52(15) . . ?
C108 C107 C106 122.21(16) . . ?
C108 C107 H107 118.9 . . ?
C106 C107 H107 118.9 . . ?
C109 C108 C107 121.01(17) . . ?
C109 C108 H108 119.5 . . ?
C107 C108 H108 119.5 . . ?
C108 C109 C110 118.33(17) . . ?
C108 C109 H109 120.8 . . ?
C110 C109 H109 120.8 . . ?
C109 C110 C111 121.04(18) . . ?
C109 C110 H110 119.5 . . ?
C111 C110 H110 119.5 . . ?
C110 C111 C106 121.88(17) . . ?
C110 C111 H111 119.1 . . ?
C106 C111 H111 119.1 . . ?
O1' Li1 O1 7.6(6) . . ?
O1' Li1 N1 130.5(4) . . ?
O1 Li1 N1 126.3(3) . . ?
O1' Li1 N2 132.2(4) . . ?
O1 Li1 N2 134.3(3) . . ?
N1 Li1 N2 96.79(14) . . ?
O1' Li1 B1 147.0(5) . . ?
O1 Li1 B1 154.2(3) . . ?
N1 Li1 B1 75.85(11) . . ?
N2 Li1 B1 36.98(8) . . ?
O1' Li1 B1 146.0(4) . 5_565 ?
O1 Li1 B1 148.1(3) . 5_565 ?
N1 Li1 B1 36.85(8) . 5_565 ?
N2 Li1 B1 75.80(11) . 5_565 ?
B1 Li1 B1 43.54(10) . 5_565 ?
O1' Li1 Li2 143.7(5) . . ?
O1 Li1 Li2 136.7(3) . . ?
N1 Li1 Li2 55.19(11) . . ?
N2 Li1 Li2 54.86(11) . . ?
B1 Li1 Li2 64.58(11) . . ?
B1 Li1 Li2 64.54(11) 5_565 . ?
O3' Li2 O2' 103.3(10) . . ?
O3' Li2 O3 5.7(13) . . ?
O2' Li2 O3 97.9(9) . . ?
O3' Li2 O2 97.5(8) . . ?
O2' Li2 O2 6.3(14) . . ?
O3 Li2 O2 92.2(6) . . ?
O3' Li2 N2 123.2(5) . . ?
O2' Li2 N2 110.5(11) . . ?
O3 Li2 N2 124.6(4) . . ?
O2 Li2 N2 116.3(6) . . ?
O3' Li2 N1 113.9(7) . . ?
O2' Li2 N1 116.9(9) . . ?
O3 Li2 N1 118.7(6) . . ?
O2 Li2 N1 117.9(5) . . ?
N2 Li2 N1 89.79(12) . . ?
O3' Li2 Li1 158.2(8) . . ?
O2' Li2 Li1 98.0(7) . . ?
O3 Li2 Li1 163.9(6) . . ?
O2 Li2 Li1 103.5(4) . . ?
N2 Li2 Li1 50.73(11) . . ?
N1 Li2 Li1 50.61(10) . . ?
O3' Li2 B1 105.5(6) . . ?
O2' Li2 B1 143.8(11) . . ?
O3 Li2 B1 109.8(5) . . ?
O2 Li2 B1 149.9(6) . . ?
N2 Li2 B1 33.93(7) . . ?
N1 Li2 B1 69.83(10) . . ?
Li1 Li2 B1 57.03(11) . . ?
O3' Li2 B1 101.3(8) . 5_565 ?
O2' Li2 B1 149.0(8) . 5_565 ?
O3 Li2 B1 107.0(6) . 5_565 ?
O2 Li2 B1 151.3(4) . 5_565 ?
N2 Li2 B1 70.02(10) . 5_565 ?
N1 Li2 B1 33.88(7) . 5_565 ?
Li1 Li2 B1 57.13(10) . 5_565 ?
B1 Li2 B1 40.34(9) . 5_565 ?
C100 N1 B1 129.05(14) . 5_565 ?
C100 N1 Li1 119.42(14) . . ?
B1 N1 Li1 88.70(13) 5_565 . ?
C100 N1 Li2 133.63(13) . . ?
B1 N1 Li2 92.66(13) 5_565 . ?
Li1 N1 Li2 74.20(13) . . ?
C106 N2 B1 128.83(14) . . ?
C106 N2 Li1 120.18(14) . . ?
B1 N2 Li1 88.38(13) . . ?
C106 N2 Li2 133.19(13) . . ?
B1 N2 Li2 92.98(12) . . ?
Li1 N2 Li2 74.41(13) . . ?
C10 O1 C13 107.8(6) . . ?
C10 O1 Li1 130.3(6) . . ?
C13 O1 Li1 121.6(7) . . ?
O1 C10 C11 104.5(6) . . ?
O1 C10 H10A 110.9 . . ?
C11 C10 H10A 110.9 . . ?
O1 C10 H10B 110.9 . . ?
C11 C10 H10B 110.9 . . ?
H10A C10 H10B 108.9 . . ?
C12 C11 C10 104.1(6) . . ?
C12 C11 H11A 110.9 . . ?
C10 C11 H11A 110.9 . . ?
C12 C11 H11B 110.9 . . ?
C10 C11 H11B 110.9 . . ?
H11A C11 H11B 109.0 . . ?
C13 C12 C11 106.9(7) . . ?
C13 C12 H12A 110.3 . . ?
C11 C12 H12A 110.3 . . ?
C13 C12 H12B 110.3 . . ?
C11 C12 H12B 110.3 . . ?
H12A C12 H12B 108.6 . . ?
O1 C13 C12 106.7(7) . . ?
O1 C13 H13A 110.4 . . ?
C12 C13 H13A 110.4 . . ?
O1 C13 H13B 110.4 . . ?
C12 C13 H13B 110.4 . . ?
H13A C13 H13B 108.6 . . ?
C13' O1' C10' 109.4(9) . . ?
C13' O1' Li1 124.0(8) . . ?
C10' O1' Li1 126.1(9) . . ?
O1' C10' C11' 104.6(9) . . ?
O1' C10' H10C 110.8 . . ?
C11' C10' H10C 110.8 . . ?
O1' C10' H10D 110.8 . . ?
C11' C10' H10D 110.8 . . ?
H10C C10' H10D 108.9 . . ?
C10' C11' C12' 104.3(8) . . ?
C10' C11' H11C 110.9 . . ?
C12' C11' H11C 110.9 . . ?
C10' C11' H11D 110.9 . . ?
C12' C11' H11D 110.9 . . ?
H11C C11' H11D 108.9 . . ?
C13' C12' C11' 101.1(8) . . ?
C13' C12' H12C 111.6 . . ?
C11' C12' H12C 111.6 . . ?
C13' C12' H12D 111.6 . . ?
C11' C12' H12D 111.6 . . ?
H12C C12' H12D 109.4 . . ?
O1' C13' C12' 108.3(9) . . ?
O1' C13' H13C 110.0 . . ?
C12' C13' H13C 110.0 . . ?
O1' C13' H13D 110.0 . . ?
C12' C13' H13D 110.0 . . ?
H13C C13' H13D 108.4 . . ?
C20 O2 C23 109.7(6) . . ?
C20 O2 Li2 117.1(9) . . ?
C23 O2 Li2 122.6(10) . . ?
O2 C20 C21 105.8(6) . . ?
O2 C20 H20A 110.6 . . ?
C21 C20 H20A 110.6 . . ?
O2 C20 H20B 110.6 . . ?
C21 C20 H20B 110.6 . . ?
H20A C20 H20B 108.7 . . ?
C20 C21 C22 101.6(5) . . ?
C20 C21 H21A 111.4 . . ?
C22 C21 H21A 111.4 . . ?
C20 C21 H21B 111.4 . . ?
C22 C21 H21B 111.4 . . ?
H21A C21 H21B 109.3 . . ?
C23 C22 C21 103.1(6) . . ?
C23 C22 H22A 111.1 . . ?
C21 C22 H22A 111.1 . . ?
C23 C22 H22B 111.1 . . ?
C21 C22 H22B 111.1 . . ?
H22A C22 H22B 109.1 . . ?
O2 C23 C22 105.6(6) . . ?
O2 C23 H23A 110.6 . . ?
C22 C23 H23A 110.6 . . ?
O2 C23 H23B 110.6 . . ?
C22 C23 H23B 110.6 . . ?
H23A C23 H23B 108.7 . . ?
C23' O2' C20' 107.5(12) . . ?
C23' O2' Li2 124.8(17) . . ?
C20' O2' Li2 124.8(16) . . ?
O2' C20' C21' 103.2(13) . . ?
O2' C20' H20C 111.1 . . ?
C21' C20' H20C 111.1 . . ?
O2' C20' H20D 111.1 . . ?
C21' C20' H20D 111.1 . . ?
H20C C20' H20D 109.1 . . ?
C20' C21' C22' 101.3(10) . . ?
C20' C21' H21C 111.5 . . ?
C22' C21' H21C 111.5 . . ?
C20' C21' H21D 111.5 . . ?
C22' C21' H21D 111.5 . . ?
H21C C21' H21D 109.3 . . ?
C23' C22' C21' 100.9(10) . . ?
C23' C22' H22C 111.6 . . ?
C21' C22' H22C 111.6 . . ?
C23' C22' H22D 111.6 . . ?
C21' C22' H22D 111.6 . . ?
H22C C22' H22D 109.4 . . ?
O2' C23' C22' 107.5(10) . . ?
O2' C23' H23C 110.2 . . ?
C22' C23' H23C 110.2 . . ?
O2' C23' H23D 110.2 . . ?
C22' C23' H23D 110.2 . . ?
H23C C23' H23D 108.5 . . ?
C33 O3 C30 105.9(8) . . ?
C33 O3 Li2 119.8(11) . . ?
C30 O3 Li2 112.8(10) . . ?
O3 C30 C31 104.3(8) . . ?
O3 C30 H30A 110.9 . . ?
C31 C30 H30A 110.9 . . ?
O3 C30 H30B 110.9 . . ?
C31 C30 H30B 110.9 . . ?
H30A C30 H30B 108.9 . . ?
C30 C31 C32 101.7(7) . . ?
C30 C31 H31A 111.4 . . ?
C32 C31 H31A 111.4 . . ?
C30 C31 H31B 111.4 . . ?
C32 C31 H31B 111.4 . . ?
H31A C31 H31B 109.3 . . ?
C33 C32 C31 104.0(6) . . ?
C33 C32 H32A 111.0 . . ?
C31 C32 H32A 111.0 . . ?
C33 C32 H32B 111.0 . . ?
C31 C32 H32B 111.0 . . ?
H32A C32 H32B 109.0 . . ?
C32 C33 O3 111.6(6) . . ?
C32 C33 H33A 109.3 . . ?
O3 C33 H33A 109.3 . . ?
C32 C33 H33B 109.3 . . ?
O3 C33 H33B 109.3 . . ?
H33A C33 H33B 108.0 . . ?
C33' O3' C30' 106.9(11) . . ?
C33' O3' Li2 134.0(10) . . ?
C30' O3' Li2 119.0(10) . . ?
O3' C30' C31' 107.2(9) . . ?
O3' C30' H30C 110.3 . . ?
C31' C30' H30C 110.3 . . ?
O3' C30' H30D 110.3 . . ?
C31' C30' H30D 110.3 . . ?
H30C C30' H30D 108.5 . . ?
C32' C31' C30' 103.0(9) . . ?
C32' C31' H31C 111.2 . . ?
C30' C31' H31C 111.2 . . ?
C32' C31' H31D 111.2 . . ?
C30' C31' H31D 111.2 . . ?
H31C C31' H31D 109.1 . . ?
C33' C32' C31' 106.5(7) . . ?
C33' C32' H32C 110.4 . . ?
C31' C32' H32C 110.4 . . ?
C33' C32' H32D 110.4 . . ?
C31' C32' H32D 110.4 . . ?
H32C C32' H32D 108.6 . . ?
O3' C33' C32' 110.5(9) . . ?
O3' C33' H33C 109.5 . . ?
C32' C33' H33C 109.5 . . ?
O3' C33' H33D 109.5 . . ?
C32' C33' H33D 109.5 . . ?
H33C C33' H33D 108.1 . . ?

loop_
_geom_bond_atom_site_label_1
_geom_bond_atom_site_label_2
_geom_bond_distance
_geom_bond_site_symmetry_2
_geom_bond_publ_flag
B1 N1 1.442(2) 5_565 ?
B1 N2 1.443(2) . ?
B1 B1 1.781(4) 5_565 ?
B1 Li1 2.399(4) . ?
B1 Li1 2.403(3) 5_565 ?
B1 Li2 2.582(3) . ?
B1 Li2 2.584(3) 5_565 ?
C100 N1 1.384(2) . ?
C100 C101 1.410(2) . ?
C100 C105 1.410(2) . ?
C101 C102 1.383(3) . ?
C101 H101 0.9500 . ?
C102 C103 1.383(3) . ?
C102 H102 0.9500 . ?
C103 C104 1.377(3) . ?
C103 H103 0.9500 . ?
C104 C105 1.381(2) . ?
C104 H104 0.9500 . ?
C105 H105 0.9500 . ?
C106 N2 1.387(2) . ?
C106 C111 1.399(2) . ?
C106 C107 1.400(2) . ?
C107 C108 1.382(2) . ?
C107 H107 0.9500 . ?
C108 C109 1.369(3) . ?
C108 H108 0.9500 . ?
C109 C110 1.376(3) . ?
C109 H109 0.9500 . ?
C110 C111 1.385(3) . ?
C110 H110 0.9500 . ?
C111 H111 0.9500 . ?
Li1 O1' 1.858(11) . ?
Li1 O1 1.890(9) . ?
Li1 N1 1.956(3) . ?
Li1 N2 1.957(3) . ?
Li1 B1 2.403(3) 5_565 ?
Li1 Li2 2.435(4) . ?
Li2 O3' 1.884(15) . ?
Li2 O2' 1.97(2) . ?
Li2 O3 2.033(14) . ?
Li2 O2 2.035(12) . ?
Li2 N2 2.067(3) . ?
Li2 N1 2.078(3) . ?
Li2 B1 2.584(3) 5_565 ?
N1 B1 1.442(2) 5_565 ?
O1 C10 1.426(8) . ?
O1 C13 1.439(9) . ?
C10 C11 1.523(8) . ?
C10 H10A 0.9900 . ?
C10 H10B 0.9900 . ?
C11 C12 1.493(9) . ?
C11 H11A 0.9900 . ?
C11 H11B 0.9900 . ?
C12 C13 1.479(10) . ?
C12 H12A 0.9900 . ?
C12 H12B 0.9900 . ?
C13 H13A 0.9900 . ?
C13 H13B 0.9900 . ?
O1' C13' 1.434(10) . ?
O1' C10' 1.446(10) . ?
C10' C11' 1.480(11) . ?
C10' H10C 0.9900 . ?
C10' H10D 0.9900 . ?
C11' C12' 1.539(11) . ?
C11' H11C 0.9900 . ?
C11' H11D 0.9900 . ?
C12' C13' 1.477(11) . ?
C12' H12C 0.9900 . ?
C12' H12D 0.9900 . ?
C13' H13C 0.9900 . ?
C13' H13D 0.9900 . ?
O2 C20 1.436(7) . ?
O2 C23 1.445(7) . ?
C20 C21 1.501(8) . ?
C20 H20A 0.9900 . ?
C20 H20B 0.9900 . ?
C21 C22 1.519(6) . ?
C21 H21A 0.9900 . ?
C21 H21B 0.9900 . ?
C22 C23 1.505(7) . ?
C22 H22A 0.9900 . ?
C22 H22B 0.9900 . ?
C23 H23A 0.9900 . ?
C23 H23B 0.9900 . ?
O2' C23' 1.450(12) . ?
O2' C20' 1.455(13) . ?
C20' C21' 1.509(13) . ?
C20' H20C 0.9900 . ?
C20' H20D 0.9900 . ?
C21' C22' 1.520(13) . ?
C21' H21C 0.9900 . ?
C21' H21D 0.9900 . ?
C22' C23' 1.507(12) . ?
C22' H22C 0.9900 . ?
C22' H22D 0.9900 . ?
C23' H23C 0.9900 . ?
C23' H23D 0.9900 . ?
O3 C33 1.416(11) . ?
O3 C30 1.452(10) . ?
C30 C31 1.496(9) . ?
C30 H30A 0.9900 . ?
C30 H30B 0.9900 . ?
C31 C32 1.518(8) . ?
C31 H31A 0.9900 . ?
C31 H31B 0.9900 . ?
C32 C33 1.401(8) . ?
C32 H32A 0.9900 . ?
C32 H32B 0.9900 . ?
C33 H33A 0.9900 . ?
C33 H33B 0.9900 . ?
O3' C33' 1.398(12) . ?
O3' C30' 1.435(11) . ?
C30' C31' 1.504(11) . ?
C30' H30C 0.9900 . ?
C30' H30D 0.9900 . ?
C31' C32' 1.499(11) . ?
C31' H31C 0.9900 . ?
C31' H31D 0.9900 . ?
C32' C33' 1.446(10) . ?
C32' H32C 0.9900 . ?
C32' H32D 0.9900 . ?
C33' H33C 0.9900 . ?
C33' H33D 0.9900 . ?

loop_
_geom_torsion_atom_site_label_1
_geom_torsion_atom_site_label_2
_geom_torsion_atom_site_label_3
_geom_torsion_atom_site_label_4
_geom_torsion
_geom_torsion_site_symmetry_1
_geom_torsion_site_symmetry_2
_geom_torsion_site_symmetry_3
_geom_torsion_site_symmetry_4
_geom_torsion_publ_flag
N1 C100 C101 C102 175.19(17) . . . . ?
C105 C100 C101 C102 -0.7(2) . . . . ?
C100 C101 C102 C103 0.5(3) . . . . ?
C101 C102 C103 C104 0.1(3) . . . . ?
C102 C103 C104 C105 -0.3(3) . . . . ?
C103 C104 C105 C100 -0.1(3) . . . . ?
N1 C100 C105 C104 -175.53(15) . . . . ?
C101 C100 C105 C104 0.5(2) . . . . ?
N2 C106 C107 C108 177.59(16) . . . . ?
C111 C106 C107 C108 0.7(3) . . . . ?
C106 C107 C108 C109 -0.7(3) . . . . ?
C107 C108 C109 C110 0.2(3) . . . . ?
C108 C109 C110 C111 0.3(3) . . . . ?
C109 C110 C111 C106 -0.4(3) . . . . ?
N2 C106 C111 C110 -176.92(18) . . . . ?
C107 C106 C111 C110 -0.1(3) . . . . ?
N1 B1 Li1 O1' 26.7(8) 5_565 . . . ?
N2 B1 Li1 O1' -90.2(7) . . . . ?
B1 B1 Li1 O1' 126.1(7) 5_565 . . . ?
Li1 B1 Li1 O1' 126.1(7) 5_565 . . . ?
Li2 B1 Li1 O1' -154.9(7) . . . . ?
Li2 B1 Li1 O1' 65.9(7) 5_565 . . . ?
N1 B1 Li1 O1 31.5(8) 5_565 . . . ?
N2 B1 Li1 O1 -85.5(6) . . . . ?
B1 B1 Li1 O1 130.9(6) 5_565 . . . ?
Li1 B1 Li1 O1 130.9(6) 5_565 . . . ?
Li2 B1 Li1 O1 -150.1(6) . . . . ?
Li2 B1 Li1 O1 70.7(6) 5_565 . . . ?
N1 B1 Li1 N1 -120.5(3) 5_565 . . . ?
N2 B1 Li1 N1 122.51(15) . . . . ?
B1 B1 Li1 N1 -21.15(12) 5_565 . . . ?
Li1 B1 Li1 N1 -21.15(12) 5_565 . . . ?
Li2 B1 Li1 N1 57.86(11) . . . . ?
Li2 B1 Li1 N1 -81.35(13) 5_565 . . . ?
N1 B1 Li1 N2 117.0(3) 5_565 . . . ?
B1 B1 Li1 N2 -143.66(19) 5_565 . . . ?
Li1 B1 Li1 N2 -143.66(19) 5_565 . . . ?
Li2 B1 Li1 N2 -64.65(13) . . . . ?
Li2 B1 Li1 N2 156.14(15) 5_565 . . . ?
N1 B1 Li1 B1 -99.4(3) 5_565 . . 5_565 ?
N2 B1 Li1 B1 143.66(19) . . . 5_565 ?
Li1 B1 Li1 B1 0.0 5_565 . . 5_565 ?
Li2 B1 Li1 B1 79.01(14) . . . 5_565 ?
Li2 B1 Li1 B1 -60.20(12) 5_565 . . 5_565 ?
N1 B1 Li1 Li2 -178.4(3) 5_565 . . . ?
N2 B1 Li1 Li2 64.65(13) . . . . ?
B1 B1 Li1 Li2 -79.01(14) 5_565 . . . ?
Li1 B1 Li1 Li2 -79.01(14) 5_565 . . . ?
Li2 B1 Li1 Li2 -139.21(9) 5_565 . . . ?
O1' Li1 Li2 O3' -162.8(14) . . . . ?
O1 Li1 Li2 O3' -158.2(13) . . . . ?
N1 Li1 Li2 O3' -49.8(13) . . . . ?
N2 Li1 Li2 O3' 81.9(13) . . . . ?
B1 Li1 Li2 O3' 40.2(13) . . . . ?
B1 Li1 Li2 O3' -8.3(13) 5_565 . . . ?
O1' Li1 Li2 O2' 5.4(14) . . . . ?
O1 Li1 Li2 O2' 10.0(13) . . . . ?
N1 Li1 Li2 O2' 118.4(12) . . . . ?
N2 Li1 Li2 O2' -109.9(12) . . . . ?
B1 Li1 Li2 O2' -151.6(12) . . . . ?
B1 Li1 Li2 O2' 159.9(12) 5_565 . . . ?
O1' Li1 Li2 O3 -165.6(16) . . . . ?
O1 Li1 Li2 O3 -161.0(15) . . . . ?
N1 Li1 Li2 O3 -52.6(15) . . . . ?
N2 Li1 Li2 O3 79.1(15) . . . . ?
B1 Li1 Li2 O3 37.4(15) . . . . ?
B1 Li1 Li2 O3 -11.1(15) 5_565 . . . ?
O1' Li1 Li2 O2 2.2(9) . . . . ?
O1 Li1 Li2 O2 6.8(8) . . . . ?
N1 Li1 Li2 O2 115.1(6) . . . . ?
N2 Li1 Li2 O2 -113.1(6) . . . . ?
B1 Li1 Li2 O2 -154.8(6) . . . . ?
B1 Li1 Li2 O2 156.7(6) 5_565 . . . ?
O1' Li1 Li2 N2 115.3(7) . . . . ?
O1 Li1 Li2 N2 119.9(5) . . . . ?
N1 Li1 Li2 N2 -131.71(15) . . . . ?
B1 Li1 Li2 N2 -41.66(8) . . . . ?
B1 Li1 Li2 N2 -90.16(11) 5_565 . . . ?
O1' Li1 Li2 N1 -112.9(7) . . . . ?
O1 Li1 Li2 N1 -108.4(5) . . . . ?
N2 Li1 Li2 N1 131.71(15) . . . . ?
B1 Li1 Li2 N1 90.05(11) . . . . ?
B1 Li1 Li2 N1 41.55(8) 5_565 . . . ?
O1' Li1 Li2 B1 157.0(7) . . . . ?
O1 Li1 Li2 B1 161.6(5) . . . . ?
N1 Li1 Li2 B1 -90.05(11) . . . . ?
N2 Li1 Li2 B1 41.66(8) . . . . ?
B1 Li1 Li2 B1 -48.50(10) 5_565 . . . ?
O1' Li1 Li2 B1 -154.5(7) . . . 5_565 ?
O1 Li1 Li2 B1 -149.9(5) . . . 5_565 ?
N1 Li1 Li2 B1 -41.55(8) . . . 5_565 ?
N2 Li1 Li2 B1 90.16(11) . . . 5_565 ?
B1 Li1 Li2 B1 48.50(10) . . . 5_565 ?
N1 B1 Li2 O3' 12.8(7) 5_565 . . . ?
N2 B1 Li2 O3' 127.2(7) . . . . ?
B1 B1 Li2 O3' -89.2(7) 5_565 . . . ?
Li1 B1 Li2 O3' -165.6(7) . . . . ?
Li1 B1 Li2 O3' -30.2(7) 5_565 . . . ?
Li2 B1 Li2 O3' -89.2(7) 5_565 . . . ?
N1 B1 Li2 O2' -128.7(15) 5_565 . . . ?
N2 B1 Li2 O2' -14.3(15) . . . . ?
B1 B1 Li2 O2' 129.3(15) 5_565 . . . ?
Li1 B1 Li2 O2' 52.9(15) . . . . ?
Li1 B1 Li2 O2' -171.7(15) 5_565 . . . ?
Li2 B1 Li2 O2' 129.3(15) 5_565 . . . ?
N1 B1 Li2 O3 8.8(6) 5_565 . . . ?
N2 B1 Li2 O3 123.1(6) . . . . ?
B1 B1 Li2 O3 -93.3(6) 5_565 . . . ?
Li1 B1 Li2 O3 -169.7(6) . . . . ?
Li1 B1 Li2 O3 -34.3(6) 5_565 . . . ?
Li2 B1 Li2 O3 -93.3(6) 5_565 . . . ?
N1 B1 Li2 O2 -125.9(9) 5_565 . . . ?
N2 B1 Li2 O2 -11.6(9) . . . . ?
B1 B1 Li2 O2 132.0(9) 5_565 . . . ?
Li1 B1 Li2 O2 55.6(9) . . . . ?
Li1 B1 Li2 O2 -168.9(9) 5_565 . . . ?
Li2 B1 Li2 O2 132.0(9) 5_565 . . . ?
N1 B1 Li2 N2 -114.4(3) 5_565 . . . ?
B1 B1 Li2 N2 143.6(2) 5_565 . . . ?
Li1 B1 Li2 N2 67.20(13) . . . . ?
Li1 B1 Li2 N2 -157.38(16) 5_565 . . . ?
Li2 B1 Li2 N2 143.6(2) 5_565 . . . ?
N1 B1 Li2 N1 123.0(3) 5_565 . . . ?
N2 B1 Li2 N1 -122.62(14) . . . . ?
B1 B1 Li2 N1 20.96(11) 5_565 . . . ?
Li1 B1 Li2 N1 -55.42(11) . . . . ?
Li1 B1 Li2 N1 80.00(12) 5_565 . . . ?
Li2 B1 Li2 N1 20.96(11) 5_565 . . . ?
N1 B1 Li2 Li1 178.4(3) 5_565 . . . ?
N2 B1 Li2 Li1 -67.20(13) . . . . ?
B1 B1 Li2 Li1 76.38(15) 5_565 . . . ?
Li1 B1 Li2 Li1 135.42(10) 5_565 . . . ?
Li2 B1 Li2 Li1 76.38(15) 5_565 . . . ?
N1 B1 Li2 B1 102.1(3) 5_565 . . 5_565 ?
N2 B1 Li2 B1 -143.6(2) . . . 5_565 ?
Li1 B1 Li2 B1 -76.38(15) . . . 5_565 ?
Li1 B1 Li2 B1 59.03(13) 5_565 . . 5_565 ?
Li2 B1 Li2 B1 0.0 5_565 . . 5_565 ?
C101 C100 N1 B1 29.6(3) . . . 5_565 ?
C105 C100 N1 B1 -154.62(17) . . . 5_565 ?
C101 C100 N1 Li1 -85.4(2) . . . . ?
C105 C100 N1 Li1 90.3(2) . . . . ?
C101 C100 N1 Li2 178.50(16) . . . . ?
C105 C100 N1 Li2 -5.8(3) . . . . ?
O1' Li1 N1 C100 2.6(6) . . . . ?
O1 Li1 N1 C100 -5.6(4) . . . . ?
N2 Li1 N1 C100 -169.51(13) . . . . ?
B1 Li1 N1 C100 159.77(13) . . . . ?
B1 Li1 N1 C100 135.29(18) 5_565 . . . ?
Li2 Li1 N1 C100 -131.57(16) . . . . ?
O1' Li1 N1 B1 -132.7(6) . . . 5_565 ?
O1 Li1 N1 B1 -140.8(3) . . . 5_565 ?
N2 Li1 N1 B1 55.20(15) . . . 5_565 ?
B1 Li1 N1 B1 24.48(14) . . . 5_565 ?
Li2 Li1 N1 B1 93.14(13) . . . 5_565 ?
O1' Li1 N1 Li2 134.2(6) . . . . ?
O1 Li1 N1 Li2 126.0(4) . . . . ?
N2 Li1 N1 Li2 -37.94(13) . . . . ?
B1 Li1 N1 Li2 -68.66(11) . . . . ?
B1 Li1 N1 Li2 -93.14(13) 5_565 . . . ?
O3' Li2 N1 C100 -82.2(6) . . . . ?
O2' Li2 N1 C100 38.2(12) . . . . ?
O3 Li2 N1 C100 -78.7(5) . . . . ?
O2 Li2 N1 C100 31.1(6) . . . . ?
N2 Li2 N1 C100 151.11(15) . . . . ?
Li1 Li2 N1 C100 115.81(19) . . . . ?
B1 Li2 N1 C100 179.16(16) . . . . ?
B1 Li2 N1 C100 -156.3(2) 5_565 . . . ?
O3' Li2 N1 B1 74.1(6) . . . 5_565 ?
O2' Li2 N1 B1 -165.5(12) . . . 5_565 ?
O3 Li2 N1 B1 77.6(5) . . . 5_565 ?
O2 Li2 N1 B1 -172.6(6) . . . 5_565 ?
N2 Li2 N1 B1 -52.59(13) . . . 5_565 ?
Li1 Li2 N1 B1 -87.90(14) . . . 5_565 ?
B1 Li2 N1 B1 -24.54(13) . . . 5_565 ?
O3' Li2 N1 Li1 162.0(6) . . . . ?
O2' Li2 N1 Li1 -77.6(12) . . . . ?
O3 Li2 N1 Li1 165.5(5) . . . . ?
O2 Li2 N1 Li1 -84.7(6) . . . . ?
N2 Li2 N1 Li1 35.30(12) . . . . ?
B1 Li2 N1 Li1 63.35(11) . . . . ?
B1 Li2 N1 Li1 87.90(14) 5_565 . . . ?
C111 C106 N2 B1 -38.8(3) . . . . ?
C107 C106 N2 B1 144.53(18) . . . . ?
C111 C106 N2 Li1 76.4(2) . . . . ?
C107 C106 N2 Li1 -100.3(2) . . . . ?
C111 C106 N2 Li2 173.25(18) . . . . ?
C107 C106 N2 Li2 -3.4(3) . . . . ?
N1 B1 N2 C106 -15.4(3) 5_565 . . . ?
B1 B1 N2 C106 165.41(16) 5_565 . . . ?
Li1 B1 N2 C106 128.5(2) . . . . ?
Li1 B1 N2 C106 -108.0(3) 5_565 . . . ?
Li2 B1 N2 C106 -157.2(2) . . . . ?
Li2 B1 N2 C106 75.2(3) 5_565 . . . ?
N1 B1 N2 Li1 -143.9(2) 5_565 . . . ?
B1 B1 N2 Li1 36.89(19) 5_565 . . . ?
Li1 B1 N2 Li1 123.5(3) 5_565 . . . ?
Li2 B1 N2 Li1 74.30(13) . . . . ?
Li2 B1 N2 Li1 -53.4(3) 5_565 . . . ?
N1 B1 N2 Li2 141.8(2) 5_565 . . . ?
B1 B1 N2 Li2 -37.4(2) 5_565 . . . ?
Li1 B1 N2 Li2 -74.30(13) . . . . ?
Li1 B1 N2 Li2 49.2(3) 5_565 . . . ?
Li2 B1 N2 Li2 -127.7(3) 5_565 . . . ?
O1' Li1 N2 C106 -2.5(7) . . . . ?
O1 Li1 N2 C106 7.5(5) . . . . ?
N1 Li1 N2 C106 169.40(13) . . . . ?
B1 Li1 N2 C106 -135.16(18) . . . . ?
B1 Li1 N2 C106 -160.07(13) 5_565 . . . ?
Li2 Li1 N2 C106 131.28(16) . . . . ?
O1' Li1 N2 B1 132.7(7) . . . . ?
O1 Li1 N2 B1 142.7(4) . . . . ?
N1 Li1 N2 B1 -55.44(14) . . . . ?
B1 Li1 N2 B1 -24.91(13) 5_565 . . . ?
Li2 Li1 N2 B1 -93.55(13) . . . . ?
O1' Li1 N2 Li2 -133.8(7) . . . . ?
O1 Li1 N2 Li2 -123.8(4) . . . . ?
N1 Li1 N2 Li2 38.12(13) . . . . ?
B1 Li1 N2 Li2 93.55(13) . . . . ?
B1 Li1 N2 Li2 68.65(11) 5_565 . . . ?
O3' Li2 N2 C106 89.0(9) . . . . ?
O2' Li2 N2 C106 -33.5(9) . . . . ?
O3 Li2 N2 C106 82.3(7) . . . . ?
O2 Li2 N2 C106 -30.9(5) . . . . ?
N1 Li2 N2 C106 -152.23(15) . . . . ?
Li1 Li2 N2 C106 -117.00(19) . . . . ?
B1 Li2 N2 C106 155.5(2) . . . . ?
B1 Li2 N2 C106 179.66(16) 5_565 . . . ?
O3' Li2 N2 B1 -66.5(9) . . . . ?
O2' Li2 N2 B1 171.0(9) . . . . ?
O3 Li2 N2 B1 -73.2(7) . . . . ?
O2 Li2 N2 B1 173.6(5) . . . . ?
N1 Li2 N2 B1 52.24(13) . . . . ?
Li1 Li2 N2 B1 87.48(14) . . . . ?
B1 Li2 N2 B1 24.13(13) 5_565 . . . ?
O3' Li2 N2 Li1 -154.0(9) . . . . ?
O2' Li2 N2 Li1 83.5(9) . . . . ?
O3 Li2 N2 Li1 -160.7(7) . . . . ?
O2 Li2 N2 Li1 86.1(5) . . . . ?
N1 Li2 N2 Li1 -35.24(12) . . . . ?
B1 Li2 N2 Li1 -87.48(14) . . . . ?
B1 Li2 N2 Li1 -63.34(11) 5_565 . . . ?
O1' Li1 O1 C10 71(4) . . . . ?
N1 Li1 O1 C10 -163.6(7) . . . . ?
N2 Li1 O1 C10 -6.2(10) . . . . ?
B1 Li1 O1 C10 50.8(11) . . . . ?
B1 Li1 O1 C10 150.6(6) 5_565 . . . ?
Li2 Li1 O1 C10 -88.3(9) . . . . ?
O1' Li1 O1 C13 -116(4) . . . . ?
N1 Li1 O1 C13 9.4(9) . . . . ?
N2 Li1 O1 C13 166.9(7) . . . . ?
B1 Li1 O1 C13 -136.2(9) . . . . ?
B1 Li1 O1 C13 -36.3(11) 5_565 . . . ?
Li2 Li1 O1 C13 84.8(9) . . . . ?
C13 O1 C10 C11 32.6(11) . . . . ?
Li1 O1 C10 C11 -153.6(8) . . . . ?
O1 C10 C11 C12 -27.3(13) . . . . ?
C10 C11 C12 C13 12.5(17) . . . . ?
C10 O1 C13 C12 -25.0(15) . . . . ?
Li1 O1 C13 C12 160.6(11) . . . . ?
C11 C12 C13 O1 6.7(18) . . . . ?
O1 Li1 O1' C13' 68(4) . . . . ?
N1 Li1 O1' C13' 8.4(14) . . . . ?
N2 Li1 O1' C13' 177.8(9) . . . . ?
B1 Li1 O1' C13' -128.0(10) . . . . ?
B1 Li1 O1' C13' -43.6(15) 5_565 . . . ?
Li2 Li1 O1' C13' 92.3(12) . . . . ?
O1 Li1 O1' C10' -104(5) . . . . ?
N1 Li1 O1' C10' -163.3(9) . . . . ?
N2 Li1 O1' C10' 6.1(15) . . . . ?
B1 Li1 O1' C10' 60.3(15) . . . . ?
B1 Li1 O1' C10' 144.7(9) 5_565 . . . ?
Li2 Li1 O1' C10' -79.4(14) . . . . ?
C13' O1' C10' C11' 16.1(17) . . . . ?
Li1 O1' C10' C11' -171.2(13) . . . . ?
O1' C10' C11' C12' -31.5(16) . . . . ?
C10' C11' C12' C13' 34.7(16) . . . . ?
C10' O1' C13' C12' 6.7(17) . . . . ?
Li1 O1' C13' C12' -166.2(13) . . . . ?
C11' C12' C13' O1' -25.3(16) . . . . ?
O3' Li2 O2 C20 -178.4(13) . . . . ?
O2' Li2 O2 C20 -23(12) . . . . ?
O3 Li2 O2 C20 -176.2(13) . . . . ?
N2 Li2 O2 C20 -45.4(14) . . . . ?
N1 Li2 O2 C20 59.5(15) . . . . ?
Li1 Li2 O2 C20 7.2(14) . . . . ?
B1 Li2 O2 C20 -38.2(19) . . . . ?
B1 Li2 O2 C20 51(2) 5_565 . . . ?
O3' Li2 O2 C23 -37.5(16) . . . . ?
O2' Li2 O2 C23 118(15) . . . . ?
O3 Li2 O2 C23 -35.3(15) . . . . ?
N2 Li2 O2 C23 95.5(14) . . . . ?
N1 Li2 O2 C23 -159.6(12) . . . . ?
Li1 Li2 O2 C23 148.1(13) . . . . ?
B1 Li2 O2 C23 102.6(12) . . . . ?
B1 Li2 O2 C23 -168.2(7) 5_565 . . . ?
C23 O2 C20 C21 16.9(18) . . . . ?
Li2 O2 C20 C21 162.5(10) . . . . ?
O2 C20 C21 C22 -33.3(13) . . . . ?
C20 C21 C22 C23 36.9(10) . . . . ?
C20 O2 C23 C22 7.1(19) . . . . ?
Li2 O2 C23 C22 -136.3(11) . . . . ?
C21 C22 C23 O2 -27.7(14) . . . . ?
O3' Li2 O2' C23' -31(3) . . . . ?
O3 Li2 O2' C23' -29(3) . . . . ?
O2 Li2 O2' C23' -57(11) . . . . ?
N2 Li2 O2' C23' 102(3) . . . . ?
N1 Li2 O2' C23' -157(3) . . . . ?
Li1 Li2 O2' C23' 153(3) . . . . ?
B1 Li2 O2' C23' 111(2) . . . . ?
B1 Li2 O2' C23' -172.8(15) 5_565 . . . ?
O3' Li2 O2' C20' 170(3) . . . . ?
O3 Li2 O2' C20' 172(3) . . . . ?
O2 Li2 O2' C20' 145(16) . . . . ?
N2 Li2 O2' C20' -56(3) . . . . ?
N1 Li2 O2' C20' 44(3) . . . . ?
Li1 Li2 O2' C20' -5(3) . . . . ?
B1 Li2 O2' C20' -48(4) . . . . ?
B1 Li2 O2' C20' 29(5) 5_565 . . . ?
C23' O2' C20' C21' -27(3) . . . . ?
Li2 O2' C20' C21' 135(2) . . . . ?
O2' C20' C21' C22' 43(2) . . . . ?
C20' C21' C22' C23' -41.2(18) . . . . ?
C20' O2' C23' C22' 0(4) . . . . ?
Li2 O2' C23' C22' -161(2) . . . . ?
C21' C22' C23' O2' 26(3) . . . . ?
O3' Li2 O3 C33 -44(7) . . . . ?
O2' Li2 O3 C33 154.9(17) . . . . ?
O2 Li2 O3 C33 157.8(14) . . . . ?
N2 Li2 O3 C33 33.3(16) . . . . ?
N1 Li2 O3 C33 -78.5(12) . . . . ?
Li1 Li2 O3 C33 -34(2) . . . . ?
B1 Li2 O3 C33 -1.3(14) . . . . ?
B1 Li2 O3 C33 -43.8(13) 5_565 . . . ?
O3' Li2 O3 C30 81(8) . . . . ?
O2' Li2 O3 C30 -79.4(18) . . . . ?
O2 Li2 O3 C30 -76.5(15) . . . . ?
N2 Li2 O3 C30 159.0(11) . . . . ?
N1 Li2 O3 C30 47.1(15) . . . . ?
Li1 Li2 O3 C30 91.5(18) . . . . ?
B1 Li2 O3 C30 124.4(12) . . . . ?
B1 Li2 O3 C30 81.8(14) 5_565 . . . ?
C33 O3 C30 C31 -26(2) . . . . ?
Li2 O3 C30 C31 -158.9(10) . . . . ?
O3 C30 C31 C32 34.8(17) . . . . ?
C30 C31 C32 C33 -30.9(12) . . . . ?
C31 C32 C33 O3 16.0(14) . . . . ?
C30 O3 C33 C32 6.2(19) . . . . ?
Li2 O3 C33 C32 135.1(10) . . . . ?
O2' Li2 O3' C33' 117(3) . . . . ?
O3 Li2 O3' C33' 97(9) . . . . ?
O2 Li2 O3' C33' 120(2) . . . . ?
N2 Li2 O3' C33' -9(3) . . . . ?
N1 Li2 O3' C33' -115(2) . . . . ?
Li1 Li2 O3' C33' -75(3) . . . . ?
B1 Li2 O3' C33' -41(3) . . . . ?
B1 Li2 O3' C33' -82(2) 5_565 . . . ?
O2' Li2 O3' C30' -64(2) . . . . ?
O3 Li2 O3' C30' -84(8) . . . . ?
O2 Li2 O3' C30' -61(2) . . . . ?
N2 Li2 O3' C30' 170.5(16) . . . . ?
N1 Li2 O3' C30' 64(2) . . . . ?
Li1 Li2 O3' C30' 104(2) . . . . ?
B1 Li2 O3' C30' 138.4(19) . . . . ?
B1 Li2 O3' C30' 97(2) 5_565 . . . ?
C33' O3' C30' C31' 24(3) . . . . ?
Li2 O3' C30' C31' -155.3(15) . . . . ?
O3' C30' C31' C32' -23(2) . . . . ?
C30' C31' C32' C33' 14.3(17) . . . . ?
C30' O3' C33' C32' -15(2) . . . . ?
Li2 O3' C33' C32' 164.3(18) . . . . ?
C31' C32' C33' O3' -0.3(18) . . . . ?
